data_7157152
loop_
_publ_author_name
'Patel, Heta A.'
'Bhanvadia, Viraj J.'
'Mande, Hemant M.'
'Zade, Sanjio S.'
'Patel, Arun L.'

_publ_section_title
;
 Benzochalcogendiazole-based conjugated molecules: investigating the
 effects of substituents and heteroatom juggling.
;
_journal_issue 43
_journal_name_full 'Organic &amp; biomolecular chemistry'
_journal_page_first 9467
_journal_paper_doi 10.1039/c9ob01762c
_journal_volume 17
_journal_year 2019
_chemical_formula_moiety '2(C20 H14 N4 S), H2 O'
_chemical_formula_sum 'C40 H30 N8 O S2'
_chemical_formula_weight 702.84
_space_group_crystal_system triclinic
_space_group_IT_number 2
_space_group_name_Hall '-P 1'
_space_group_name_H-M_alt 'P -1'
_symmetry_space_group_name_Hall '-P 1'
_symmetry_space_group_name_H-M 'P -1'
_atom_sites_solution_hydrogens mixed
_atom_sites_solution_primary iterative
_audit_creation_date 2016-10-08
_audit_creation_method
;
Olex2 1.2
(compiled 2016.09.09 svn.r3337 for OlexSys, GUI svn.r5227)
;
_audit_update_record
;
2018-06-19 deposited with the CCDC.    2019-10-15 downloaded from the CCDC.
;
_cell_angle_alpha 79.604(4)
_cell_angle_beta 86.538(4)
_cell_angle_gamma 70.029(4)
_cell_formula_units_Z 2
_cell_length_a 9.4466(4)
_cell_length_b 9.9176(4)
_cell_length_c 19.5777(9)
_cell_measurement_reflns_used 5644
_cell_measurement_temperature 293(2)
_cell_measurement_theta_max 71.8300
_cell_measurement_theta_min 4.5660
_cell_volume 1695.59(14)
_computing_cell_refinement
;
CrysAlisPro, Agilent Technologies,
Version 1.171.36.28 (release 01-02-2013 CrysAlis171 .NET)
(compiled Feb  1 2013,16:14:44)
;
_computing_data_collection
;
CrysAlisPro, Agilent Technologies,
Version 1.171.36.28 (release 01-02-2013 CrysAlis171 .NET)
(compiled Feb  1 2013,16:14:44)
;
_computing_data_reduction
;
CrysAlisPro, Agilent Technologies,
Version 1.171.36.28 (release 01-02-2013 CrysAlis171 .NET)
(compiled Feb  1 2013,16:14:44)
;
_computing_molecular_graphics 'Olex2 (Dolomanov et al., 2009)'
_computing_publication_material 'Olex2 (Dolomanov et al., 2009)'
_computing_structure_refinement 'ShelXL (Sheldrick, 2015)'
_computing_structure_solution
;
Superflip (Palatinus & Chapuis, 2007;Palatinus & van der Lee, 2008;
Palatinus et al., 2012)
;
_diffrn_ambient_temperature 293(2)
_diffrn_detector_area_resol_mean 8.0851
_diffrn_measured_fraction_theta_full 0.996
_diffrn_measured_fraction_theta_max 0.969
_diffrn_measurement_details
;
#__ type_ start__ end____ width___ exp.time_
  1 omega -116.00   29.00   1.0000    4.7100
omega____ theta____ kappa____ phi______ frames
    -      -42.5000  -12.0000  -90.0000 145

#__ type_ start__ end____ width___ exp.time_
  2 omega  -89.00  -13.00   1.0000    4.7100
omega____ theta____ kappa____ phi______ frames
    -      -42.5000  125.0000   90.0000 76

#__ type_ start__ end____ width___ exp.time_
  3 omega  -29.00   28.00   1.0000    4.7100
omega____ theta____ kappa____ phi______ frames
    -      -42.5000   50.0000   90.0000 57

#__ type_ start__ end____ width___ exp.time_
  4 omega    5.00   67.00   1.0000    4.7100
omega____ theta____ kappa____ phi______ frames
    -       54.7151  -57.0000  -30.0000 62

#__ type_ start__ end____ width___ exp.time_
  5 omega   21.00   71.00   1.0000    4.7100
omega____ theta____ kappa____ phi______ frames
    -       54.7151 -125.0000 -150.0000 50

#__ type_ start__ end____ width___ exp.time_
  6 omega   85.00  111.00   1.0000    4.7100
omega____ theta____ kappa____ phi______ frames
    -       54.7151 -125.0000 -150.0000 26

#__ type_ start__ end____ width___ exp.time_
  7 omega  -15.00   85.00   1.0000    4.7100
omega____ theta____ kappa____ phi______ frames
    -       54.7151  -77.0000 -120.0000 100

#__ type_ start__ end____ width___ exp.time_
  8 omega   63.00  105.00   1.0000   18.8400
omega____ theta____ kappa____ phi______ frames
    -      109.4303 -111.0000 -120.0000 42

#__ type_ start__ end____ width___ exp.time_
  9 omega   40.00   97.00   1.0000   18.8400
omega____ theta____ kappa____ phi______ frames
    -      109.4303  -50.0000   30.0000 57

#__ type_ start__ end____ width___ exp.time_
 10 omega   97.00  165.00   1.0000   18.8400
omega____ theta____ kappa____ phi______ frames
    -      109.4303   50.0000   90.0000 68

#__ type_ start__ end____ width___ exp.time_
 11 omega   79.00  105.00   1.0000   18.8400
omega____ theta____ kappa____ phi______ frames
    -      109.4303   77.0000  120.0000 26

#__ type_ start__ end____ width___ exp.time_
 12 omega  109.00  161.00   1.0000   18.8400
omega____ theta____ kappa____ phi______ frames
    -      109.4303   77.0000  120.0000 52

#__ type_ start__ end____ width___ exp.time_
 13 omega  106.00  173.00   1.0000   18.8400
omega____ theta____ kappa____ phi______ frames
    -      109.4303  111.0000   30.0000 67

#__ type_ start__ end____ width___ exp.time_
 14 omega   40.00   80.00   1.0000   18.8400
omega____ theta____ kappa____ phi______ frames
    -      109.4303  -25.0000   60.0000 40

#__ type_ start__ end____ width___ exp.time_
 15 omega   76.00  178.00   1.0000   18.8400
omega____ theta____ kappa____ phi______ frames
    -      109.4303   25.0000 -150.0000 102

#__ type_ start__ end____ width___ exp.time_
 16 omega   54.00  114.00   1.0000   18.8400
omega____ theta____ kappa____ phi______ frames
    -      109.4303 -111.0000  120.0000 60

#__ type_ start__ end____ width___ exp.time_
 17 omega   63.00   90.00   1.0000   18.8400
omega____ theta____ kappa____ phi______ frames
    -      109.4303 -110.0000   76.0000 27

#__ type_ start__ end____ width___ exp.time_
 18 omega   51.00  131.00   1.0000   18.8400
omega____ theta____ kappa____ phi______ frames
    -      109.4303  -64.0000  -60.0000 80

#__ type_ start__ end____ width___ exp.time_
 19 omega   57.00  112.00   1.0000   18.8400
omega____ theta____ kappa____ phi______ frames
    -      109.4303 -111.0000  -30.0000 55

#__ type_ start__ end____ width___ exp.time_
 20 omega   39.00   87.00   1.0000   18.8400
omega____ theta____ kappa____ phi______ frames
    -      109.4303  -25.0000  -60.0000 48

#__ type_ start__ end____ width___ exp.time_
 21 omega   43.00   93.00   1.0000   18.8400
omega____ theta____ kappa____ phi______ frames
    -      109.4303  -38.0000  150.0000 50

#__ type_ start__ end____ width___ exp.time_
 22 omega   37.00   85.00   1.0000   18.8400
omega____ theta____ kappa____ phi______ frames
    -      109.4303  -38.0000 -120.0000 48

#__ type_ start__ end____ width___ exp.time_
 23 omega   43.00   98.00   1.0000   18.8400
omega____ theta____ kappa____ phi______ frames
    -      109.4303  -64.0000  120.0000 55
;
_diffrn_measurement_device_type 'Xcalibur, Eos, Gemini'
_diffrn_measurement_method '\w scans'
_diffrn_orient_matrix_UB_11 -0.0671838000
_diffrn_orient_matrix_UB_12 0.1540975000
_diffrn_orient_matrix_UB_13 -0.0425125000
_diffrn_orient_matrix_UB_21 -0.0043495000
_diffrn_orient_matrix_UB_22 0.0660215000
_diffrn_orient_matrix_UB_23 0.0658690000
_diffrn_orient_matrix_UB_31 0.1599223000
_diffrn_orient_matrix_UB_32 0.0052423000
_diffrn_orient_matrix_UB_33 -0.0159512000
_diffrn_radiation_monochromator graphite
_diffrn_radiation_type CuK\a
_diffrn_radiation_wavelength 1.54184
_diffrn_reflns_av_R_equivalents 0.0179
_diffrn_reflns_av_unetI/netI 0.0298
_diffrn_reflns_Laue_measured_fraction_full 0.996
_diffrn_reflns_Laue_measured_fraction_max 0.969
_diffrn_reflns_limit_h_max 11
_diffrn_reflns_limit_h_min -10
_diffrn_reflns_limit_k_max 12
_diffrn_reflns_limit_k_min -11
_diffrn_reflns_limit_l_max 23
_diffrn_reflns_limit_l_min -24
_diffrn_reflns_number 10879
_diffrn_reflns_point_group_measured_fraction_full 0.996
_diffrn_reflns_point_group_measured_fraction_max 0.969
_diffrn_reflns_theta_full 67.684
_diffrn_reflns_theta_max 71.944
_diffrn_reflns_theta_min 4.593
_diffrn_source 'Enhance (Cu) X-ray Source'
_exptl_absorpt_coefficient_mu 1.798
_exptl_absorpt_correction_T_max 1.00000
_exptl_absorpt_correction_T_min 0.95269
_exptl_absorpt_correction_type multi-scan
_exptl_absorpt_process_details
;
CrysAlisPro, Agilent Technologies,
Version 1.171.36.28 (release 01-02-2013 CrysAlis171 .NET)
(compiled Feb  1 2013,16:14:44)
Empirical absorption correction using spherical harmonics,
 implemented in SCALE3 ABSPACK scaling algorithm.
;
_exptl_crystal_colour yellow
_exptl_crystal_colour_primary yellow
_exptl_crystal_density_diffrn 1.377
_exptl_crystal_description needle
_exptl_crystal_F_000 732
_exptl_crystal_size_max 0.09
_exptl_crystal_size_mid 0.08
_exptl_crystal_size_min 0.05
_refine_diff_density_max 1.513
_refine_diff_density_min -0.451
_refine_diff_density_rms 0.061
_refine_ls_extinction_method none
_refine_ls_goodness_of_fit_ref 1.043
_refine_ls_hydrogen_treatment mixed
_refine_ls_matrix_type full
_refine_ls_number_parameters 468
_refine_ls_number_reflns 6471
_refine_ls_number_restraints 0
_refine_ls_restrained_S_all 1.043
_refine_ls_R_factor_all 0.0726
_refine_ls_R_factor_gt 0.0633
_refine_ls_shift/su_max 0.001
_refine_ls_shift/su_mean 0.000
_refine_ls_structure_factor_coef Fsqd
_refine_ls_weighting_details 'w=1/[\s^2^(Fo^2^)+(0.1206P)^2^+0.6524P] where P=(Fo^2^+2Fc^2^)/3'
_refine_ls_weighting_scheme calc
_refine_ls_wR_factor_gt 0.1823
_refine_ls_wR_factor_ref 0.1937
_reflns_Friedel_coverage 0.000
_reflns_number_gt 5380
_reflns_number_total 6471
_reflns_threshold_expression 'I > 2\s(I)'
_cod_data_source_file c9ob01762c2.cif
_cod_data_source_block exp_290
_cod_depositor_comments 'Adding full bibliography for 7157149--7157156.cif.'
_cod_original_cell_volume 1695.58(13)
_cod_database_code 7157152
_chemical_oxdiff_formula 'C H N S'
_shelx_space_group_comment
;
The symmetry employed for this shelxl refinement is uniquely defined
by the following loop, which should always be used as a source of
symmetry information in preference to the above space-group names.
They are only intended as comments.
;
_reflns_odcompleteness_completeness 99.70
_reflns_odcompleteness_iscentric 1
_reflns_odcompleteness_theta 66.97
_olex2_refinement_description
;
1. Fixed Uiso
 At 1.2 times of:
  All C(H) groups
2.a Aromatic/amide H refined with riding coordinates:
 C9(H9), C8(H8), C24(H24), C22(H22), C10(H10), C49(H49), C11(H11), C50(H50),
 C18(H18), C19(H19), C16(H16), C13(H13), C14(H14), C25(H25), C41(H41), C46(H46),
  C38(H38), C39(H39), C47(H47), C44(H44), C21(H21), C42(H42), C17(H17),
 C34(H34), C33(H33), C36(H36), C43(H43), C35(H35)
;
_shelx_shelxl_version_number 2014/7
_olex2_date_sample_data_collection 2014-01-03
_olex2_submission_special_instructions 'No special instructions were received'

loop_
_space_group_symop_operation_xyz
'x, y, z'
'-x, -y, -z'

loop_
_atom_site_label
_atom_site_type_symbol
_atom_site_fract_x
_atom_site_fract_y
_atom_site_fract_z
_atom_site_U_iso_or_equiv
_atom_site_adp_type
_atom_site_occupancy
_atom_site_site_symmetry_order
_atom_site_calc_flag
_atom_site_refinement_flags_posn
S4 S 0.56066(8) 0.72122(8) 1.00951(3) 0.0584(2) Uani 1 1 d .
S29 S 0.75887(11) 0.19641(9) 0.45110(4) 0.0691(3) Uani 1 1 d .
N5 N 0.4177(2) 0.8126(2) 1.05101(11) 0.0494(5) Uani 1 1 d .
N3 N 0.5284(2) 0.8149(2) 0.93239(11) 0.0500(5) Uani 1 1 d .
N30 N 0.7037(3) 0.2994(3) 0.50957(12) 0.0578(6) Uani 1 1 d .
N28 N 0.8341(3) 0.2940(3) 0.39634(12) 0.0609(6) Uani 1 1 d .
N45 N 0.3814(3) 0.5182(3) 0.83049(11) 0.0528(5) Uani 1 1 d .
N37 N 1.1780(3) 0.5120(3) 0.07842(12) 0.0577(6) Uani 1 1 d .
C6 C 0.3340(3) 0.9235(3) 1.00403(12) 0.0395(5) Uani 1 1 d .
C2 C 0.3982(3) 0.9245(2) 0.93572(12) 0.0398(5) Uani 1 1 d .
N20 N -0.0658(3) 0.9700(3) 1.33959(12) 0.0607(6) Uani 1 1 d .
C23 C 0.0851(3) 0.9635(3) 1.21077(12) 0.0428(5) Uani 1 1 d .
N12 N 0.6624(3) 0.9607(3) 0.57348(13) 0.0671(7) Uani 1 1 d .
C9 C 0.1866(3) 1.1301(3) 0.89306(13) 0.0478(6) Uani 1 1 d .
H9 H 0.1331 1.2007 0.8571 0.057 Uiso 1 1 calc R
C7 C 0.1922(3) 1.0297(3) 1.01724(12) 0.0421(5) Uani 1 1 d .
C48 C 0.5070(3) 0.4897(3) 0.69724(12) 0.0436(5) Uani 1 1 d .
C15 C 0.5590(3) 0.9646(3) 0.71151(12) 0.0430(5) Uani 1 1 d .
C1 C 0.3227(3) 1.0323(3) 0.87796(12) 0.0405(5) Uani 1 1 d .
C8 C 0.1236(3) 1.1290(3) 0.96041(13) 0.0476(6) Uani 1 1 d .
H8 H 0.0310 1.1991 0.9665 0.057 Uiso 1 1 calc R
C24 C 0.1500(3) 0.8710(3) 1.27087(14) 0.0514(6) Uani 1 1 d .
H24 H 0.2464 0.8037 1.2695 0.062 Uiso 1 1 calc R
C22 C -0.0606(3) 1.0612(3) 1.21721(13) 0.0480(5) Uani 1 1 d .
H22 H -0.1107 1.1260 1.1787 0.058 Uiso 1 1 calc R
C40 C 1.0460(3) 0.4753(3) 0.20997(12) 0.0467(6) Uani 1 1 d .
C10 C 0.3785(3) 1.0377(3) 0.80700(12) 0.0437(5) Uani 1 1 d .
H10 H 0.3127 1.1036 0.7733 0.052 Uiso 1 1 calc R
C49 C 0.4465(3) 0.3895(3) 0.73461(14) 0.0509(6) Uani 1 1 d .
H49 H 0.4465 0.3097 0.7159 0.061 Uiso 1 1 calc R
C11 C 0.5115(3) 0.9601(3) 0.78426(12) 0.0458(5) Uani 1 1 d .
H11 H 0.5807 0.8975 0.8175 0.055 Uiso 1 1 calc R
C50 C 0.3862(3) 0.4083(3) 0.79965(14) 0.0557(6) Uani 1 1 d .
H50 H 0.3465 0.3393 0.8234 0.067 Uiso 1 1 calc R
C31 C 0.7441(3) 0.4159(3) 0.48844(13) 0.0488(6) Uani 1 1 d .
C18 C 0.1167(3) 1.0362(3) 1.08413(13) 0.0441(5) Uani 1 1 d .
H18 H 0.0210 1.1053 1.0843 0.053 Uiso 1 1 calc R
C27 C 0.8207(3) 0.4133(3) 0.42246(13) 0.0501(6) Uani 1 1 d .
C19 C 0.1687(3) 0.9545(3) 1.14537(13) 0.0465(5) Uani 1 1 d .
H19 H 0.2654 0.8867 1.1465 0.056 Uiso 1 1 calc R
C16 C 0.7071(3) 0.8880(3) 0.69583(14) 0.0527(6) Uani 1 1 d .
H16 H 0.7752 0.8353 0.7314 0.063 Uiso 1 1 calc R
C13 C 0.5205(4) 1.0316(4) 0.58857(15) 0.0722(9) Uani 1 1 d .
H13 H 0.4542 1.0803 0.5519 0.087 Uiso 1 1 calc R
C14 C 0.4650(3) 1.0379(3) 0.65534(14) 0.0571(7) Uani 1 1 d .
H14 H 0.3648 1.0913 0.6625 0.068 Uiso 1 1 calc R
C25 C 0.0723(3) 0.8779(3) 1.33283(14) 0.0563(6) Uani 1 1 d .
H25 H 0.1195 0.8144 1.3722 0.068 Uiso 1 1 calc R
C41 C 1.0208(4) 0.4128(3) 0.15636(15) 0.0590(7) Uani 1 1 d .
H41 H 0.9589 0.3560 0.1633 0.071 Uiso 1 1 calc R
C46 C 0.4399(4) 0.6139(3) 0.79488(15) 0.0574(7) Uani 1 1 d .
H46 H 0.4389 0.6919 0.8153 0.069 Uiso 1 1 calc R
C38 C 1.2045(3) 0.5713(3) 0.13028(16) 0.0595(7) Uani 1 1 d .
H38 H 1.2687 0.6258 0.1220 0.071 Uiso 1 1 calc R
C39 C 1.1417(3) 0.5560(3) 0.19540(14) 0.0553(6) Uani 1 1 d .
H39 H 1.1637 0.5999 0.2296 0.066 Uiso 1 1 calc R
C47 C 0.5018(3) 0.6050(3) 0.72973(14) 0.0547(6) Uani 1 1 d .
H47 H 0.5403 0.6761 0.7074 0.066 Uiso 1 1 calc R
C32 C 0.7229(3) 0.5339(3) 0.52540(13) 0.0514(6) Uani 1 1 d .
C44 C 0.5761(3) 0.4660(3) 0.62913(13) 0.0511(6) Uani 1 1 d .
H44 H 0.5690 0.3883 0.6109 0.061 Uiso 1 1 calc R
C21 C -0.1286(3) 1.0596(3) 1.28155(15) 0.0560(6) Uani 1 1 d .
H21 H -0.2252 1.1256 1.2848 0.067 Uiso 1 1 calc R
C42 C 1.0867(4) 0.4342(4) 0.09322(15) 0.0630(7) Uani 1 1 d .
H42 H 1.0663 0.3914 0.0582 0.076 Uiso 1 1 calc R
C17 C 0.7528(3) 0.8905(3) 0.62735(15) 0.0591(7) Uani 1 1 d .
H17 H 0.8530 0.8399 0.6185 0.071 Uiso 1 1 calc R
C34 C 0.8571(4) 0.6368(3) 0.42985(15) 0.0592(7) Uani 1 1 d .
H34 H 0.8946 0.7114 0.4122 0.071 Uiso 1 1 calc R
C26 C 0.8763(3) 0.5282(3) 0.39212(13) 0.0525(6) Uani 1 1 d .
C33 C 0.7818(4) 0.6396(3) 0.49516(15) 0.0591(7) Uani 1 1 d .
H33 H 0.7720 0.7162 0.5184 0.071 Uiso 1 1 calc R
C36 C 0.9702(3) 0.4550(3) 0.27688(14) 0.0543(6) Uani 1 1 d .
H36 H 0.9310 0.3794 0.2858 0.065 Uiso 1 1 calc R
C43 C 0.6473(3) 0.5478(3) 0.59239(14) 0.0538(6) Uani 1 1 d .
H43 H 0.6499 0.6258 0.6119 0.065 Uiso 1 1 calc R
C35 C 0.9538(3) 0.5359(3) 0.32515(14) 0.0559(6) Uani 1 1 d .
H35 H 0.9976 0.6082 0.3154 0.067 Uiso 1 1 calc R
O1 O -0.2250(3) 1.3281(2) 1.05760(12) 0.0647(6) Uani 1 1 d .
H1A H -0.270(4) 1.381(4) 1.083(2) 0.068(11) Uiso 1 1 d .
H1B H -0.213(5) 1.373(5) 1.020(2) 0.089(13) Uiso 1 1 d .

loop_
_atom_site_aniso_label
_atom_site_aniso_U_11
_atom_site_aniso_U_22
_atom_site_aniso_U_33
_atom_site_aniso_U_23
_atom_site_aniso_U_13
_atom_site_aniso_U_12
S4 0.0538(4) 0.0574(4) 0.0414(3) 0.0023(3) 0.0083(3) 0.0033(3)
S29 0.0999(6) 0.0683(5) 0.0487(4) -0.0189(3) 0.0244(4) -0.0401(4)
N5 0.0504(11) 0.0504(12) 0.0375(10) -0.0031(9) 0.0046(8) -0.0075(9)
N3 0.0483(11) 0.0501(12) 0.0409(11) -0.0019(9) 0.0077(9) -0.0074(9)
N30 0.0707(15) 0.0604(14) 0.0443(12) -0.0128(10) 0.0116(10) -0.0246(12)
N28 0.0789(16) 0.0620(14) 0.0436(12) -0.0108(10) 0.0126(11) -0.0270(13)
N45 0.0589(13) 0.0585(13) 0.0367(10) -0.0100(9) 0.0129(9) -0.0152(10)
N37 0.0629(14) 0.0600(14) 0.0414(11) -0.0024(10) 0.0160(10) -0.0154(11)
C6 0.0420(11) 0.0407(11) 0.0360(11) -0.0063(9) 0.0030(9) -0.0147(9)
C2 0.0430(11) 0.0402(11) 0.0359(11) -0.0056(9) 0.0043(9) -0.0150(9)
N20 0.0703(15) 0.0713(15) 0.0419(12) -0.0102(11) 0.0123(10) -0.0274(13)
C23 0.0476(12) 0.0441(12) 0.0399(12) -0.0117(9) 0.0035(9) -0.0177(10)
N12 0.0770(17) 0.0732(16) 0.0458(13) -0.0167(12) 0.0175(12) -0.0181(14)
C9 0.0521(13) 0.0452(13) 0.0390(12) -0.0007(10) -0.0024(10) -0.0103(10)
C7 0.0428(12) 0.0435(12) 0.0403(12) -0.0089(9) 0.0046(9) -0.0147(10)
C48 0.0430(12) 0.0459(12) 0.0351(11) -0.0062(9) 0.0057(9) -0.0075(10)
C15 0.0527(13) 0.0404(11) 0.0398(12) -0.0073(9) 0.0069(10) -0.0214(10)
C1 0.0458(12) 0.0411(11) 0.0356(11) -0.0047(9) 0.0027(9) -0.0172(10)
C8 0.0439(12) 0.0451(13) 0.0461(13) -0.0056(10) 0.0030(10) -0.0069(10)
C24 0.0517(14) 0.0514(14) 0.0475(14) -0.0069(11) 0.0020(11) -0.0138(11)
C22 0.0495(13) 0.0510(13) 0.0418(12) -0.0099(10) 0.0042(10) -0.0146(11)
C40 0.0452(12) 0.0471(13) 0.0368(12) -0.0011(10) 0.0075(9) -0.0057(10)
C10 0.0536(13) 0.0431(12) 0.0343(11) -0.0017(9) 0.0010(9) -0.0187(10)
C49 0.0581(15) 0.0512(14) 0.0463(13) -0.0137(11) 0.0105(11) -0.0209(12)
C11 0.0530(13) 0.0483(13) 0.0362(11) -0.0019(10) 0.0017(10) -0.0203(11)
C50 0.0655(16) 0.0586(15) 0.0449(13) -0.0080(12) 0.0160(12) -0.0264(13)
C31 0.0497(13) 0.0534(14) 0.0385(12) -0.0042(10) 0.0036(10) -0.0136(11)
C18 0.0448(12) 0.0447(12) 0.0421(12) -0.0118(10) 0.0076(9) -0.0131(10)
C27 0.0518(14) 0.0558(14) 0.0382(12) -0.0093(10) 0.0051(10) -0.0125(11)
C19 0.0437(12) 0.0502(13) 0.0441(13) -0.0128(10) 0.0069(10) -0.0128(10)
C16 0.0525(14) 0.0546(14) 0.0506(14) -0.0109(11) 0.0031(11) -0.0170(12)
C13 0.082(2) 0.081(2) 0.0380(14) -0.0082(14) 0.0013(13) -0.0077(17)
C14 0.0566(15) 0.0636(16) 0.0412(13) -0.0057(12) 0.0059(11) -0.0102(13)
C25 0.0668(17) 0.0592(16) 0.0413(13) -0.0023(11) 0.0015(11) -0.0227(13)
C41 0.0692(18) 0.0645(17) 0.0487(15) -0.0099(13) 0.0118(13) -0.0314(14)
C46 0.0737(18) 0.0520(15) 0.0476(14) -0.0185(12) 0.0156(13) -0.0202(13)
C38 0.0579(16) 0.0625(17) 0.0578(16) -0.0064(13) 0.0158(13) -0.0244(13)
C39 0.0559(15) 0.0650(16) 0.0464(14) -0.0152(12) 0.0087(11) -0.0206(13)
C47 0.0689(17) 0.0494(14) 0.0466(14) -0.0096(11) 0.0180(12) -0.0233(13)
C32 0.0549(14) 0.0538(14) 0.0402(12) -0.0080(11) 0.0050(10) -0.0126(11)
C44 0.0546(14) 0.0556(14) 0.0377(12) -0.0115(10) 0.0074(10) -0.0112(12)
C21 0.0541(15) 0.0617(16) 0.0502(14) -0.0161(12) 0.0112(11) -0.0156(12)
C42 0.078(2) 0.0714(19) 0.0427(14) -0.0158(13) 0.0112(13) -0.0285(16)
C17 0.0575(16) 0.0650(17) 0.0551(16) -0.0217(13) 0.0154(12) -0.0176(13)
C34 0.0666(17) 0.0564(15) 0.0536(15) -0.0090(12) 0.0099(13) -0.0212(13)
C26 0.0522(14) 0.0581(15) 0.0410(13) -0.0030(11) 0.0047(11) -0.0140(12)
C33 0.0686(18) 0.0546(15) 0.0538(15) -0.0108(12) 0.0098(13) -0.0212(14)
C36 0.0536(14) 0.0601(15) 0.0417(13) -0.0033(11) 0.0089(11) -0.0136(12)
C43 0.0609(15) 0.0558(15) 0.0418(13) -0.0128(11) 0.0107(11) -0.0155(12)
C35 0.0616(16) 0.0608(16) 0.0438(13) -0.0075(12) 0.0124(11) -0.0216(13)
O1 0.0809(15) 0.0555(12) 0.0470(11) -0.0085(10) 0.0163(10) -0.0119(11)

loop_
_atom_type_symbol
_atom_type_description
_atom_type_scat_dispersion_real
_atom_type_scat_dispersion_imag
_atom_type_scat_source
C C 0.0181 0.0091 'International Tables Vol C Tables 4.2.6.8 and 6.1.1.4'
H H 0.0000 0.0000 'International Tables Vol C Tables 4.2.6.8 and 6.1.1.4'
N N 0.0311 0.0180 'International Tables Vol C Tables 4.2.6.8 and 6.1.1.4'
O O 0.0492 0.0322 'International Tables Vol C Tables 4.2.6.8 and 6.1.1.4'
S S 0.3331 0.5567 'International Tables Vol C Tables 4.2.6.8 and 6.1.1.4'

loop_
_geom_angle_atom_site_label_1
_geom_angle_atom_site_label_2
_geom_angle_atom_site_label_3
_geom_angle
N3 S4 N5 101.04(11)
N28 S29 N30 99.92(13)
C6 N5 S4 106.40(16)
C2 N3 S4 106.38(16)
C31 N30 S29 107.28(18)
C27 N28 S29 107.37(19)
C50 N45 C46 115.9(2)
C42 N37 C38 115.8(2)
N5 C6 C2 112.9(2)
N5 C6 C7 125.8(2)
C2 C6 C7 121.3(2)
N3 C2 C6 113.3(2)
N3 C2 C1 125.6(2)
C6 C2 C1 121.1(2)
C25 N20 C21 115.8(2)
C24 C23 C22 116.3(2)
C24 C23 C19 119.8(2)
C22 C23 C19 124.0(2)
C13 N12 C17 116.0(2)
C1 C9 H9 118.3
C1 C9 C8 123.4(2)
C8 C9 H9 118.3
C6 C7 C18 125.4(2)
C8 C7 C6 115.5(2)
C8 C7 C18 119.1(2)
C49 C48 C47 115.7(2)
C49 C48 C44 119.6(2)
C47 C48 C44 124.7(2)
C16 C15 C11 119.4(2)
C14 C15 C11 124.5(2)
C14 C15 C16 116.0(2)
C2 C1 C10 124.2(2)
C9 C1 C2 115.4(2)
C9 C1 C10 120.3(2)
C9 C8 H8 118.3
C7 C8 C9 123.3(2)
C7 C8 H8 118.3
C23 C24 H24 119.8
C25 C24 C23 120.4(3)
C25 C24 H24 119.8
C23 C22 H22 120.6
C21 C22 C23 118.9(2)
C21 C22 H22 120.6
C41 C40 C39 116.1(2)
C41 C40 C36 119.3(3)
C39 C40 C36 124.6(3)
C1 C10 H10 115.9
C11 C10 C1 128.1(2)
C11 C10 H10 115.9
C48 C49 H49 120.1
C50 C49 C48 119.9(2)
C50 C49 H49 120.1
C15 C11 H11 117.1
C10 C11 C15 125.8(2)
C10 C11 H11 117.1
N45 C50 C49 124.3(3)
N45 C50 H50 117.9
C49 C50 H50 117.9
N30 C31 C27 113.0(2)
N30 C31 C32 126.6(2)
C32 C31 C27 120.4(2)
C7 C18 H18 116.2
C19 C18 C7 127.6(2)
C19 C18 H18 116.2
N28 C27 C31 112.5(2)
N28 C27 C26 126.5(2)
C26 C27 C31 121.0(2)
C23 C19 H19 117.5
C18 C19 C23 125.0(2)
C18 C19 H19 117.5
C15 C16 H16 120.1
C17 C16 C15 119.9(3)
C17 C16 H16 120.1
N12 C13 H13 117.9
N12 C13 C14 124.2(3)
C14 C13 H13 117.9
C15 C14 H14 120.1
C13 C14 C15 119.8(3)
C13 C14 H14 120.1
N20 C25 C24 123.9(3)
N20 C25 H25 118.1
C24 C25 H25 118.1
C40 C41 H41 120.0
C42 C41 C40 120.1(3)
C42 C41 H41 120.0
N45 C46 H46 117.9
N45 C46 C47 124.2(3)
C47 C46 H46 117.9
N37 C38 H38 118.3
N37 C38 C39 123.4(3)
C39 C38 H38 118.3
C40 C39 H39 119.9
C38 C39 C40 120.1(3)
C38 C39 H39 119.9
C48 C47 H47 120.0
C46 C47 C48 120.0(3)
C46 C47 H47 120.0
C31 C32 C43 125.1(3)
C33 C32 C31 116.5(2)
C33 C32 C43 118.4(3)
C48 C44 H44 117.9
C43 C44 C48 124.2(3)
C43 C44 H44 117.9
N20 C21 C22 124.7(3)
N20 C21 H21 117.6
C22 C21 H21 117.6
N37 C42 C41 124.5(3)
N37 C42 H42 117.8
C41 C42 H42 117.8
N12 C17 C16 124.0(3)
N12 C17 H17 118.0
C16 C17 H17 118.0
C26 C34 H34 118.8
C26 C34 C33 122.4(3)
C33 C34 H34 118.8
C27 C26 C35 125.0(3)
C34 C26 C27 116.7(2)
C34 C26 C35 118.3(3)
C32 C33 C34 122.9(3)
C32 C33 H33 118.5
C34 C33 H33 118.5
C40 C36 H36 117.6
C35 C36 C40 124.8(3)
C35 C36 H36 117.6
C32 C43 H43 115.3
C44 C43 C32 129.4(3)
C44 C43 H43 115.3
C26 C35 H35 115.4
C36 C35 C26 129.1(3)
C36 C35 H35 115.4
H1A O1 H1B 111(4)

loop_
_geom_bond_atom_site_label_1
_geom_bond_atom_site_label_2
_geom_bond_distance
S4 N5 1.614(2)
S4 N3 1.610(2)
S29 N30 1.616(2)
S29 N28 1.611(2)
N5 C6 1.345(3)
N3 C2 1.342(3)
N30 C31 1.328(4)
N28 C27 1.336(4)
N45 C50 1.325(4)
N45 C46 1.329(4)
N37 C38 1.336(4)
N37 C42 1.330(4)
C6 C2 1.435(3)
C6 C7 1.436(3)
C2 C1 1.439(3)
N20 C25 1.328(4)
N20 C21 1.338(4)
C23 C24 1.384(4)
C23 C22 1.400(4)
C23 C19 1.463(3)
N12 C13 1.328(4)
N12 C17 1.328(4)
C9 H9 0.9300
C9 C1 1.374(3)
C9 C8 1.413(3)
C7 C8 1.372(3)
C7 C18 1.454(3)
C48 C49 1.388(4)
C48 C47 1.391(4)
C48 C44 1.471(3)
C15 C11 1.465(3)
C15 C16 1.391(4)
C15 C14 1.384(4)
C1 C10 1.454(3)
C8 H8 0.9300
C24 H24 0.9300
C24 C25 1.379(4)
C22 H22 0.9300
C22 C21 1.379(4)
C40 C41 1.382(4)
C40 C39 1.386(4)
C40 C36 1.469(3)
C10 H10 0.9300
C10 C11 1.328(4)
C49 H49 0.9300
C49 C50 1.380(4)
C11 H11 0.9300
C50 H50 0.9300
C31 C27 1.442(3)
C31 C32 1.435(4)
C18 H18 0.9300
C18 C19 1.335(4)
C27 C26 1.433(4)
C19 H19 0.9300
C16 H16 0.9300
C16 C17 1.382(4)
C13 H13 0.9300
C13 C14 1.383(4)
C14 H14 0.9300
C25 H25 0.9300
C41 H41 0.9300
C41 C42 1.365(4)
C46 H46 0.9300
C46 C47 1.376(4)
C38 H38 0.9300
C38 C39 1.379(4)
C39 H39 0.9300
C47 H47 0.9300
C32 C33 1.376(4)
C32 C43 1.461(3)
C44 H44 0.9300
C44 C43 1.316(4)
C21 H21 0.9300
C42 H42 0.9300
C17 H17 0.9300
C34 H34 0.9300
C34 C26 1.370(4)
C34 C33 1.425(4)
C26 C35 1.465(3)
C33 H33 0.9300
C36 H36 0.9300
C36 C35 1.316(4)
C43 H43 0.9300
C35 H35 0.9300
O1 H1A 0.79(4)
O1 H1B 0.82(5)

loop_
_geom_torsion_atom_site_label_1
_geom_torsion_atom_site_label_2
_geom_torsion_atom_site_label_3
_geom_torsion_atom_site_label_4
_geom_torsion
S4 N5 C6 C2 -0.7(3)
S4 N5 C6 C7 177.1(2)
S4 N3 C2 C6 0.7(3)
S4 N3 C2 C1 -177.3(2)
S29 N30 C31 C27 0.2(3)
S29 N30 C31 C32 -177.5(2)
S29 N28 C27 C31 -0.7(3)
S29 N28 C27 C26 177.9(2)
N5 S4 N3 C2 -1.0(2)
N5 C6 C2 N3 0.1(3)
N5 C6 C2 C1 178.1(2)
N5 C6 C7 C8 -177.0(2)
N5 C6 C7 C18 1.1(4)
N3 S4 N5 C6 1.0(2)
N3 C2 C1 C9 176.8(2)
N3 C2 C1 C10 -0.3(4)
N30 S29 N28 C27 0.8(2)
N30 C31 C27 N28 0.3(4)
N30 C31 C27 C26 -178.4(2)
N30 C31 C32 C33 176.3(3)
N30 C31 C32 C43 -2.3(5)
N28 S29 N30 C31 -0.6(2)
N28 C27 C26 C34 -176.5(3)
N28 C27 C26 C35 2.2(5)
N45 C46 C47 C48 -0.5(5)
N37 C38 C39 C40 0.2(5)
C6 C2 C1 C9 -1.0(3)
C6 C2 C1 C10 -178.1(2)
C6 C7 C8 C9 -0.7(4)
C6 C7 C18 C19 5.7(4)
C2 C6 C7 C8 0.7(3)
C2 C6 C7 C18 178.8(2)
C2 C1 C10 C11 -9.0(4)
C23 C24 C25 N20 0.2(5)
C23 C22 C21 N20 -0.3(5)
N12 C13 C14 C15 -1.4(6)
C9 C1 C10 C11 174.1(3)
C7 C6 C2 N3 -177.9(2)
C7 C6 C2 C1 0.1(3)
C7 C18 C19 C23 -178.1(2)
C48 C49 C50 N45 -0.1(5)
C48 C44 C43 C32 178.5(3)
C15 C16 C17 N12 -1.2(5)
C1 C9 C8 C7 -0.3(4)
C1 C10 C11 C15 176.6(2)
C8 C9 C1 C2 1.1(4)
C8 C9 C1 C10 178.3(2)
C8 C7 C18 C19 -176.3(3)
C24 C23 C22 C21 0.3(4)
C24 C23 C19 C18 178.8(3)
C22 C23 C24 C25 -0.2(4)
C22 C23 C19 C18 -0.8(4)
C40 C41 C42 N37 0.7(5)
C40 C36 C35 C26 177.7(3)
C49 C48 C47 C46 0.2(4)
C49 C48 C44 C43 -174.1(3)
C11 C15 C16 C17 179.5(3)
C11 C15 C14 C13 -178.2(3)
C50 N45 C46 C47 0.5(5)
C31 C27 C26 C34 2.0(4)
C31 C27 C26 C35 -179.3(3)
C31 C32 C33 C34 1.5(4)
C31 C32 C43 C44 -5.4(5)
C18 C7 C8 C9 -178.9(2)
C27 C31 C32 C33 -1.3(4)
C27 C31 C32 C43 -179.9(3)
C27 C26 C35 C36 9.8(5)
C19 C23 C24 C25 -179.8(3)
C19 C23 C22 C21 179.8(2)
C16 C15 C11 C10 173.6(3)
C16 C15 C14 C13 0.2(4)
C13 N12 C17 C16 0.1(5)
C14 C15 C11 C10 -8.0(4)
C14 C15 C16 C17 1.0(4)
C25 N20 C21 C22 0.3(5)
C41 C40 C39 C38 0.6(4)
C41 C40 C36 C35 -162.1(3)
C46 N45 C50 C49 -0.2(5)
C38 N37 C42 C41 0.1(5)
C39 C40 C41 C42 -1.1(4)
C39 C40 C36 C35 17.0(4)
C47 C48 C49 C50 0.1(4)
C47 C48 C44 C43 3.3(4)
C32 C31 C27 N28 178.3(3)
C32 C31 C27 C26 -0.5(4)
C44 C48 C49 C50 177.7(3)
C44 C48 C47 C46 -177.3(3)
C21 N20 C25 C24 -0.3(4)
C42 N37 C38 C39 -0.6(5)
C17 N12 C13 C14 1.2(6)
C34 C26 C35 C36 -171.5(3)
C26 C34 C33 C32 0.1(5)
C33 C32 C43 C44 176.0(3)
C33 C34 C26 C27 -1.9(4)
C33 C34 C26 C35 179.3(3)
C36 C40 C41 C42 178.0(3)
C36 C40 C39 C38 -178.4(3)
C43 C32 C33 C34 -179.7(3)
